data_7124211
loop_
_publ_author_name
'Trose, Michael'
'Nahra, Fady'
'Cordes, David B.'
'Slawin, Alexandra M. Z.'
'Cazin, Catherine S. J.'

_publ_section_title
;
 Cu--NHC azide complex: synthesis and reactivity
;
_journal_name_full 'Chemical Communications'
_journal_paper_doi 10.1039/C9CC04844H
_journal_year 2019
_chemical_formula_moiety 'C35 H43 Cu N6 O2 S, 0.25(C H2 Cl2)'
_chemical_formula_sum 'C35.25 H43.5 Cl0.5 Cu N6 O2 S'
_chemical_formula_weight 696.60
_chemical_properties_physical ', Air-sensitive'
_space_group_crystal_system orthorhombic
_space_group_IT_number 61
_space_group_name_Hall '-P 2ac 2ab'
_space_group_name_H-M_alt 'P b c a'
_symmetry_space_group_name_Hall '-P 2ac 2ab'
_symmetry_space_group_name_H-M 'P b c a'
_atom_sites_solution_hydrogens geom
_atom_sites_solution_primary direct
_atom_sites_solution_secondary difmap
_audit_creation_date 2016-10-25
_audit_creation_method 'by CrystalStructure 4.2'
_audit_update_record
;
2017-03-30 deposited with the CCDC.    2019-09-09 downloaded from the CCDC.
;
_cell_angle_alpha 90.0000
_cell_angle_beta 90.0000
_cell_angle_gamma 90.0000
_cell_formula_units_Z 16
_cell_length_a 15.786(3)
_cell_length_b 22.886(4)
_cell_length_c 40.989(7)
_cell_measurement_reflns_used 3748
_cell_measurement_temperature 173
_cell_measurement_theta_max 24.00
_cell_measurement_theta_min 1.60
_cell_volume 14808(5)
_computing_cell_refinement 'CrystalClear-SM Expert 2.1 b45'
_computing_data_collection 'CrystalClear-SM Expert 2.1 b45 (Rigaku, 2015)'
_computing_data_reduction 'CrystalClear-SM Expert 2.1 b45'
_computing_molecular_graphics 'CrystalStructure 4.2'
_computing_publication_material 'CrystalStructure 4.2 (Rigaku, 2015)'
_computing_structure_refinement 'SHELXL Version 2014/7 (Sheldrick, 2008)'
_computing_structure_solution 'Superflip (Palatinus, et al., 2007)'
_diffrn_ambient_temperature 173
_diffrn_detector_area_resol_mean 5.814
_diffrn_measured_fraction_theta_full 1.000
_diffrn_measured_fraction_theta_max 0.996
_diffrn_measurement_device_type 'Rigaku XtaLAB P200'
_diffrn_measurement_method \w
_diffrn_radiation_type 'Mo K\a'
_diffrn_radiation_wavelength 0.71075
_diffrn_reflns_av_R_equivalents 0.3537
_diffrn_reflns_Laue_measured_fraction_full 1.000
_diffrn_reflns_Laue_measured_fraction_max 0.996
_diffrn_reflns_limit_h_max 18
_diffrn_reflns_limit_h_min -18
_diffrn_reflns_limit_k_max 27
_diffrn_reflns_limit_k_min -27
_diffrn_reflns_limit_l_max 49
_diffrn_reflns_limit_l_min -49
_diffrn_reflns_number 174222
_diffrn_reflns_point_group_measured_fraction_full 1.000
_diffrn_reflns_point_group_measured_fraction_max 0.996
_diffrn_reflns_theta_full 25.242
_diffrn_reflns_theta_max 25.385
_diffrn_reflns_theta_min 1.628
_diffrn_standards_number 0
_exptl_absorpt_coefficient_mu 0.720
_exptl_absorpt_correction_T_max 0.993
_exptl_absorpt_correction_T_min 0.751
_exptl_absorpt_correction_type multi-scan
_exptl_absorpt_process_details 'REQAB (Rigaku, 1998)'
_exptl_crystal_colour colorless
_exptl_crystal_density_diffrn 1.250
_exptl_crystal_density_method 'not measured'
_exptl_crystal_description needle
_exptl_crystal_F_000 5864.00
_exptl_crystal_recrystallization_method 'Re-crystallisation from solvent: Dichloromethane/hexane'
_exptl_crystal_size_max 0.100
_exptl_crystal_size_mid 0.020
_exptl_crystal_size_min 0.010
_refine_diff_density_max 1.29
_refine_diff_density_min -0.37
_refine_ls_extinction_method none
_refine_ls_goodness_of_fit_ref 1.007
_refine_ls_hydrogen_treatment constr
_refine_ls_number_parameters 851
_refine_ls_number_reflns 13557
_refine_ls_number_restraints 3
_refine_ls_R_factor_all 0.2380
_refine_ls_R_factor_gt 0.0825
_refine_ls_shift/su_max 0.001
_refine_ls_structure_factor_coef Fsqd
_refine_ls_weighting_details 'w = 1/[\s^2^(Fo^2^)+(0.1185P)^2^+15.5696P] where P=(Fo^2^+2Fc^2^)/3'
_refine_ls_weighting_scheme calc
_refine_ls_wR_factor_gt 0.1906
_refine_ls_wR_factor_ref 0.2763
_reflns_Friedel_coverage 0.000
_reflns_number_gt 5192
_reflns_number_total 13557
_reflns_threshold_expression F^2^>2.0\s(F^2^)
_cod_data_source_file c9cc04844h2.cif
_cod_data_source_block 3
_cod_database_code 7124211

loop_
_space_group_symop_id
_space_group_symop_operation_xyz
1 +X,+Y,+Z
2 1/2+X,1/2-Y,-Z
3 -X,1/2+Y,1/2-Z
4 1/2-X,-Y,1/2+Z
5 -X,-Y,-Z
6 -1/2-X,-1/2+Y,+Z
7 +X,-1/2-Y,-1/2+Z
8 -1/2+X,+Y,-1/2-Z

loop_
_atom_site_label
_atom_site_type_symbol
_atom_site_fract_x
_atom_site_fract_y
_atom_site_fract_z
_atom_site_U_iso_or_equiv
_atom_site_adp_type
_atom_site_occupancy
_atom_site_site_symmetry_order
_atom_site_calc_flag
_atom_site_refinement_flags_posn
_atom_site_refinement_flags_adp
_atom_site_refinement_flags_occupancy
Cu1 Cu 0.25462(6) 0.69886(4) 0.35605(2) 0.0464(3) Uani 1 1 d . . .
Cu51 Cu 0.74261(6) 0.58823(4) 0.36819(2) 0.0465(3) Uani 1 1 d . . .
Cl10 Cl 0.5399(7) 0.8715(4) 0.27041(18) 0.143(3) Uani 0.5 1 d D . P
Cl11 Cl 0.6309(6) 0.9146(4) 0.2215(3) 0.165(4) Uani 0.5 1 d D . P
S35 S 0.27454(15) 0.60457(11) 0.42067(6) 0.0580(6) Uani 1 1 d . . .
S85 S 0.77018(16) 0.67876(11) 0.43521(6) 0.0625(7) Uani 1 1 d . . .
O35 O 0.3024(4) 0.6639(3) 0.41731(16) 0.0704(18) Uani 1 1 d . . .
O36 O 0.3265(4) 0.5627(3) 0.43717(17) 0.076(2) Uani 1 1 d . . .
O85 O 0.7941(4) 0.6183(3) 0.43224(17) 0.075(2) Uani 1 1 d . . .
O86 O 0.8238(5) 0.7184(3) 0.45285(18) 0.086(2) Uani 1 1 d . . .
N2 N 0.2113(4) 0.8248(3) 0.36269(15) 0.0359(15) Uani 1 1 d . . .
N5 N 0.3181(4) 0.8075(3) 0.33203(15) 0.0377(15) Uani 1 1 d . . .
N30 N 0.2486(4) 0.6168(3) 0.35609(16) 0.0471(16) Uani 1 1 d . . .
N31 N 0.2389(5) 0.5816(3) 0.32974(19) 0.065(2) Uani 1 1 d . . .
N32 N 0.2401(5) 0.5272(3) 0.3395(2) 0.065(2) Uani 1 1 d . . .
N33 N 0.2519(5) 0.5243(3) 0.3720(2) 0.061(2) Uani 1 1 d . . .
N52 N 0.7034(4) 0.4622(3) 0.37488(16) 0.0423(16) Uani 1 1 d . . .
N55 N 0.7814(4) 0.4830(3) 0.33419(16) 0.0412(16) Uani 1 1 d . . .
N80 N 0.7475(4) 0.6705(3) 0.37028(17) 0.0475(17) Uani 1 1 d . . .
N81 N 0.7460(5) 0.7062(3) 0.34410(18) 0.0568(19) Uani 1 1 d . . .
N82 N 0.7588(5) 0.7595(3) 0.3540(2) 0.060(2) Uani 1 1 d . . .
N83 N 0.7687(4) 0.7609(3) 0.3868(2) 0.058(2) Uani 1 1 d . . .
C1 C 0.2601(5) 0.7803(3) 0.35070(18) 0.0383(19) Uani 1 1 d . . .
C3 C 0.2389(5) 0.8778(3) 0.35059(18) 0.0382(18) Uani 1 1 d . . .
H3 H 0.2147 0.9150 0.3550 0.046 Uiso 1 1 calc R U .
C4 C 0.3050(5) 0.8673(3) 0.3319(2) 0.041(2) Uani 1 1 d . . .
H4 H 0.3375 0.8956 0.3205 0.049 Uiso 1 1 calc R U .
C6 C 0.1394(5) 0.8168(3) 0.3835(2) 0.040(2) Uani 1 1 d . . .
C7 C 0.1471(6) 0.8342(4) 0.4165(2) 0.053(2) Uani 1 1 d . . .
C8 C 0.0743(7) 0.8286(5) 0.4355(3) 0.072(3) Uani 1 1 d . . .
H8 H 0.0763 0.8401 0.4577 0.086 Uiso 1 1 calc R U .
C9 C 0.0004(7) 0.8073(5) 0.4231(3) 0.079(3) Uani 1 1 d . . .
H9 H -0.0476 0.8037 0.4369 0.095 Uiso 1 1 calc R U .
C10 C -0.0058(6) 0.7907(4) 0.3909(3) 0.064(3) Uani 1 1 d . . .
H10 H -0.0580 0.7760 0.3827 0.076 Uiso 1 1 calc R U .
C11 C 0.0632(5) 0.7953(3) 0.3704(2) 0.046(2) Uani 1 1 d . . .
C12 C 0.2295(7) 0.8552(4) 0.4306(2) 0.064(3) Uani 1 1 d . . .
H12 H 0.2650 0.8695 0.4121 0.077 Uiso 1 1 calc R U .
C13 C 0.2207(9) 0.9048(5) 0.4542(3) 0.111(5) Uani 1 1 d . . .
H13A H 0.1880 0.8919 0.4732 0.133 Uiso 1 1 calc R U .
H13B H 0.1913 0.9374 0.4436 0.133 Uiso 1 1 calc R U .
H13C H 0.2770 0.9176 0.4613 0.133 Uiso 1 1 calc R U .
C14 C 0.2761(9) 0.8066(5) 0.4463(4) 0.116(5) Uani 1 1 d . . .
H14A H 0.2782 0.7732 0.4314 0.140 Uiso 1 1 calc R U .
H14B H 0.2470 0.7952 0.4665 0.140 Uiso 1 1 calc R U .
H14C H 0.3338 0.8193 0.4515 0.140 Uiso 1 1 calc R U .
C15 C 0.0533(5) 0.7789(4) 0.3351(2) 0.059(3) Uani 1 1 d . . .
H15 H 0.1071 0.7885 0.3234 0.071 Uiso 1 1 calc R U .
C16 C -0.0193(7) 0.8134(5) 0.3193(3) 0.089(4) Uani 1 1 d . . .
H16A H -0.0147 0.8547 0.3255 0.107 Uiso 1 1 calc R U .
H16B H -0.0736 0.7979 0.3269 0.107 Uiso 1 1 calc R U .
H16C H -0.0158 0.8098 0.2955 0.107 Uiso 1 1 calc R U .
C17 C 0.0357(7) 0.7140(5) 0.3311(3) 0.084(3) Uani 1 1 d . . .
H17A H -0.0168 0.7039 0.3424 0.101 Uiso 1 1 calc R U .
H17B H 0.0828 0.6915 0.3403 0.101 Uiso 1 1 calc R U .
H17C H 0.0299 0.7048 0.3078 0.101 Uiso 1 1 calc R U .
C18 C 0.3824(5) 0.7753(3) 0.3140(2) 0.043(2) Uani 1 1 d . . .
C19 C 0.4590(5) 0.7647(4) 0.3295(2) 0.049(2) Uani 1 1 d . . .
C20 C 0.5195(6) 0.7330(4) 0.3109(3) 0.070(3) Uani 1 1 d . . .
H20 H 0.5732 0.7245 0.3203 0.084 Uiso 1 1 calc R U .
C21 C 0.5022(7) 0.7146(5) 0.2800(3) 0.071(3) Uani 1 1 d . . .
H21 H 0.5432 0.6930 0.2682 0.085 Uiso 1 1 calc R U .
C22 C 0.4249(6) 0.7274(4) 0.2660(3) 0.067(3) Uani 1 1 d . . .
H22 H 0.4136 0.7141 0.2445 0.080 Uiso 1 1 calc R U .
C23 C 0.3640(5) 0.7588(4) 0.2823(2) 0.050(2) Uani 1 1 d . . .
C24 C 0.4784(5) 0.7847(5) 0.3637(2) 0.065(3) Uani 1 1 d . . .
H24 H 0.4279 0.8064 0.3721 0.077 Uiso 1 1 calc R U .
C25 C 0.5538(7) 0.8256(5) 0.3652(3) 0.090(4) Uani 1 1 d . . .
H25A H 0.5394 0.8627 0.3546 0.108 Uiso 1 1 calc R U .
H25B H 0.6021 0.8077 0.3540 0.108 Uiso 1 1 calc R U .
H25C H 0.5688 0.8330 0.3880 0.108 Uiso 1 1 calc R U .
C26 C 0.4934(8) 0.7325(6) 0.3860(3) 0.106(4) Uani 1 1 d . . .
H26A H 0.5483 0.7148 0.3808 0.127 Uiso 1 1 calc R U .
H26B H 0.4483 0.7037 0.3827 0.127 Uiso 1 1 calc R U .
H26C H 0.4932 0.7455 0.4088 0.127 Uiso 1 1 calc R U .
C27 C 0.2789(5) 0.7706(4) 0.2666(2) 0.059(3) Uani 1 1 d . . .
H27 H 0.2476 0.7985 0.2810 0.071 Uiso 1 1 calc R U .
C28 C 0.2867(8) 0.7989(7) 0.2330(3) 0.102(4) Uani 1 1 d . . .
H28A H 0.3096 0.7704 0.2174 0.123 Uiso 1 1 calc R U .
H28B H 0.3249 0.8326 0.2343 0.123 Uiso 1 1 calc R U .
H28C H 0.2307 0.8119 0.2256 0.123 Uiso 1 1 calc R U .
C29 C 0.2271(7) 0.7149(6) 0.2646(4) 0.106(4) Uani 1 1 d . . .
H29A H 0.2200 0.6986 0.2866 0.128 Uiso 1 1 calc R U .
H29B H 0.2564 0.6865 0.2507 0.128 Uiso 1 1 calc R U .
H29C H 0.1713 0.7236 0.2553 0.128 Uiso 1 1 calc R U .
C34 C 0.2566(5) 0.5801(4) 0.3808(2) 0.052(2) Uani 1 1 d . . .
C36 C 0.1740(5) 0.6044(4) 0.4391(2) 0.054(2) Uani 1 1 d . . .
C37 C 0.1478(6) 0.5572(4) 0.4556(2) 0.065(3) Uani 1 1 d . . .
H37 H 0.1815 0.5228 0.4558 0.078 Uiso 1 1 calc R U .
C38 C 0.0738(6) 0.5584(4) 0.4718(3) 0.071(3) Uani 1 1 d . . .
H38 H 0.0567 0.5249 0.4838 0.086 Uiso 1 1 calc R U .
C39 C 0.0218(6) 0.6072(4) 0.4716(2) 0.052(2) Uani 1 1 d . . .
C40 C 0.0459(6) 0.6543(4) 0.4535(2) 0.060(2) Uani 1 1 d . . .
H40 H 0.0104 0.6877 0.4523 0.071 Uiso 1 1 calc R U .
C41 C 0.1224(7) 0.6534(4) 0.4367(2) 0.064(3) Uani 1 1 d . . .
H41 H 0.1392 0.6858 0.4238 0.077 Uiso 1 1 calc R U .
C42 C -0.0584(6) 0.6093(5) 0.4917(2) 0.073(3) Uani 1 1 d . . .
H42A H -0.0982 0.5797 0.4837 0.088 Uiso 1 1 calc R U .
H42B H -0.0842 0.6481 0.4898 0.088 Uiso 1 1 calc R U .
H42C H -0.0449 0.6014 0.5146 0.088 Uiso 1 1 calc R U .
C51 C 0.7416(5) 0.5081(3) 0.36017(18) 0.0364(18) Uani 1 1 d . . .
C53 C 0.7196(5) 0.4102(4) 0.3588(2) 0.050(2) Uani 1 1 d . . .
H53 H 0.6996 0.3726 0.3647 0.060 Uiso 1 1 calc R U .
C54 C 0.7684(5) 0.4232(3) 0.3335(2) 0.047(2) Uani 1 1 d . . .
H54 H 0.7903 0.3965 0.3179 0.057 Uiso 1 1 calc R U .
C56 C 0.6536(6) 0.4664(4) 0.4049(2) 0.055(2) Uani 1 1 d . . .
C57 C 0.5712(7) 0.4850(4) 0.4026(3) 0.065(3) Uani 1 1 d . . .
C58 C 0.5247(9) 0.4876(5) 0.4319(4) 0.100(5) Uani 1 1 d . . .
H58 H 0.4675 0.5003 0.4322 0.120 Uiso 1 1 calc R U .
C59 C 0.5658(14) 0.4709(6) 0.4604(4) 0.120(6) Uani 1 1 d . . .
H59 H 0.5346 0.4714 0.4802 0.143 Uiso 1 1 calc R U .
C60 C 0.6482(13) 0.4540(6) 0.4614(3) 0.109(5) Uani 1 1 d . . .
H60 H 0.6731 0.4443 0.4818 0.130 Uiso 1 1 calc R U .
C61 C 0.6956(10) 0.4505(4) 0.4339(3) 0.085(4) Uani 1 1 d . . .
C62 C 0.5304(6) 0.5011(4) 0.3710(3) 0.074(3) Uani 1 1 d . . .
H62 H 0.5718 0.4926 0.3532 0.089 Uiso 1 1 calc R U .
C63 C 0.4499(6) 0.4640(5) 0.3645(4) 0.103(4) Uani 1 1 d . . .
H63A H 0.4071 0.4728 0.3811 0.124 Uiso 1 1 calc R U .
H63B H 0.4645 0.4224 0.3655 0.124 Uiso 1 1 calc R U .
H63C H 0.4274 0.4734 0.3429 0.124 Uiso 1 1 calc R U .
C64 C 0.5092(6) 0.5662(5) 0.3694(3) 0.080(3) Uani 1 1 d . . .
H64A H 0.5604 0.5891 0.3737 0.097 Uiso 1 1 calc R U .
H64B H 0.4661 0.5754 0.3858 0.097 Uiso 1 1 calc R U .
H64C H 0.4876 0.5757 0.3476 0.097 Uiso 1 1 calc R U .
C65 C 0.7874(9) 0.4304(6) 0.4350(3) 0.098(4) Uani 1 1 d . . .
H65 H 0.8044 0.4220 0.4120 0.117 Uiso 1 1 calc R U .
C66 C 0.8005(11) 0.3766(5) 0.4533(4) 0.134(6) Uani 1 1 d . . .
H66A H 0.7698 0.3445 0.4427 0.161 Uiso 1 1 calc R U .
H66B H 0.7793 0.3815 0.4756 0.161 Uiso 1 1 calc R U .
H66C H 0.8611 0.3674 0.4539 0.161 Uiso 1 1 calc R U .
C67 C 0.8452(10) 0.4796(6) 0.4471(4) 0.139(6) Uani 1 1 d . . .
H67A H 0.9041 0.4661 0.4471 0.167 Uiso 1 1 calc R U .
H67B H 0.8287 0.4908 0.4693 0.167 Uiso 1 1 calc R U .
H67C H 0.8397 0.5135 0.4326 0.167 Uiso 1 1 calc R U .
C68 C 0.8310(5) 0.5172(4) 0.3113(2) 0.049(2) Uani 1 1 d . . .
C69 C 0.7914(6) 0.5330(4) 0.2821(2) 0.061(3) Uani 1 1 d . . .
C70 C 0.8379(9) 0.5649(5) 0.2602(3) 0.080(3) Uani 1 1 d . . .
H70 H 0.8130 0.5767 0.2401 0.096 Uiso 1 1 calc R U .
C71 C 0.9198(9) 0.5798(5) 0.2669(3) 0.089(4) Uani 1 1 d . . .
H71 H 0.9510 0.6018 0.2513 0.107 Uiso 1 1 calc R U .
C72 C 0.9585(7) 0.5636(4) 0.2958(3) 0.079(3) Uani 1 1 d . . .
H72 H 1.0156 0.5744 0.2999 0.094 Uiso 1 1 calc R U .
C73 C 0.9131(5) 0.5310(4) 0.3190(2) 0.053(2) Uani 1 1 d . . .
C74 C 0.6976(6) 0.5193(5) 0.2756(3) 0.077(3) Uani 1 1 d . . .
H74 H 0.6792 0.4896 0.2921 0.092 Uiso 1 1 calc R U .
C75 C 0.6820(10) 0.4932(10) 0.2415(3) 0.170(8) Uani 1 1 d . . .
H75A H 0.7237 0.4624 0.2373 0.204 Uiso 1 1 calc R U .
H75B H 0.6875 0.5239 0.2250 0.204 Uiso 1 1 calc R U .
H75C H 0.6248 0.4766 0.2406 0.204 Uiso 1 1 calc R U .
C76 C 0.6446(8) 0.5756(7) 0.2814(4) 0.138(6) Uani 1 1 d . . .
H76A H 0.6583 0.6046 0.2646 0.165 Uiso 1 1 calc R U .
H76B H 0.6580 0.5916 0.3030 0.165 Uiso 1 1 calc R U .
H76C H 0.5841 0.5661 0.2804 0.165 Uiso 1 1 calc R U .
C77 C 0.9535(5) 0.5127(4) 0.3509(3) 0.064(3) Uani 1 1 d . . .
H77 H 0.9117 0.4881 0.3630 0.076 Uiso 1 1 calc R U .
C78 C 1.0340(7) 0.4757(5) 0.3454(4) 0.104(4) Uani 1 1 d . . .
H78A H 1.0774 0.4996 0.3347 0.124 Uiso 1 1 calc R U .
H78B H 1.0203 0.4421 0.3316 0.124 Uiso 1 1 calc R U .
H78C H 1.0555 0.4619 0.3665 0.124 Uiso 1 1 calc R U .
C79 C 0.9756(8) 0.5648(5) 0.3722(3) 0.093(4) Uani 1 1 d . . .
H79A H 0.9241 0.5872 0.3769 0.112 Uiso 1 1 calc R U .
H79B H 1.0164 0.5898 0.3608 0.112 Uiso 1 1 calc R U .
H79C H 1.0004 0.5510 0.3928 0.112 Uiso 1 1 calc R U .
C84 C 0.7610(5) 0.7062(4) 0.3953(2) 0.049(2) Uani 1 1 d . . .
C86 C 0.6683(6) 0.6815(4) 0.4510(2) 0.056(2) Uani 1 1 d . . .
C87 C 0.6427(7) 0.7309(4) 0.4677(2) 0.071(3) Uani 1 1 d . . .
H87 H 0.6806 0.7626 0.4711 0.085 Uiso 1 1 calc R U .
C88 C 0.5609(8) 0.7331(4) 0.4793(2) 0.072(3) Uani 1 1 d . . .
H88 H 0.5427 0.7677 0.4899 0.086 Uiso 1 1 calc R U .
C89 C 0.5038(7) 0.6876(4) 0.4763(2) 0.061(3) Uani 1 1 d . . .
C90 C 0.5328(7) 0.6380(4) 0.4599(2) 0.064(3) Uani 1 1 d . . .
H90 H 0.4958 0.6056 0.4571 0.077 Uiso 1 1 calc R U .
C91 C 0.6129(7) 0.6352(4) 0.4476(2) 0.061(3) Uani 1 1 d . . .
H91 H 0.6309 0.6008 0.4366 0.073 Uiso 1 1 calc R U .
C92 C 0.4157(7) 0.6923(5) 0.4887(2) 0.076(3) Uani 1 1 d . . .
H92A H 0.3765 0.6957 0.4702 0.091 Uiso 1 1 calc R U .
H92B H 0.4107 0.7270 0.5026 0.091 Uiso 1 1 calc R U .
H92C H 0.4017 0.6574 0.5014 0.091 Uiso 1 1 calc R U .
C101 C 0.5387(13) 0.9284(9) 0.2420(5) 0.101(8) Uiso 0.5 1 d D . P
H10A H 0.4889 0.9259 0.2274 0.121 Uiso 0.5 1 calc R U P
H10B H 0.5397 0.9671 0.2527 0.121 Uiso 0.5 1 calc R U P

loop_
_atom_site_aniso_label
_atom_site_aniso_U_11
_atom_site_aniso_U_22
_atom_site_aniso_U_33
_atom_site_aniso_U_23
_atom_site_aniso_U_13
_atom_site_aniso_U_12
Cu1 0.0516(6) 0.0323(5) 0.0553(6) 0.0038(5) 0.0063(6) -0.0006(5)
Cu51 0.0516(6) 0.0286(5) 0.0592(7) -0.0025(5) 0.0079(5) -0.0018(5)
Cl10 0.221(9) 0.106(6) 0.101(5) 0.001(5) -0.015(6) -0.062(6)
Cl11 0.142(7) 0.137(8) 0.217(10) -0.063(7) 0.033(7) -0.032(6)
S35 0.0612(15) 0.0523(14) 0.0606(15) 0.0071(12) -0.0040(12) -0.0073(12)
S85 0.0679(16) 0.0474(14) 0.0721(16) -0.0081(12) -0.0217(13) 0.0041(12)
O35 0.085(5) 0.055(4) 0.071(4) -0.001(3) 0.000(4) -0.024(3)
O36 0.057(4) 0.077(5) 0.094(5) 0.028(4) -0.014(4) 0.005(4)
O85 0.082(5) 0.053(4) 0.091(5) 0.004(4) -0.018(4) 0.017(3)
O86 0.086(5) 0.074(5) 0.096(5) -0.014(4) -0.042(4) -0.006(4)
N2 0.032(3) 0.035(4) 0.041(4) 0.004(3) 0.000(3) -0.004(3)
N5 0.035(4) 0.036(4) 0.043(4) 0.004(3) 0.003(3) -0.004(3)
N30 0.056(4) 0.037(4) 0.049(4) 0.004(4) -0.001(4) 0.005(3)
N31 0.084(6) 0.049(5) 0.062(5) -0.005(4) 0.008(5) -0.003(4)
N32 0.084(6) 0.047(5) 0.065(6) -0.003(4) 0.003(5) -0.008(4)
N33 0.075(5) 0.033(4) 0.075(6) 0.001(4) 0.007(5) -0.004(4)
N52 0.050(4) 0.032(4) 0.045(4) -0.005(3) 0.005(3) 0.000(3)
N55 0.040(4) 0.033(4) 0.051(4) -0.005(3) 0.000(3) 0.002(3)
N80 0.057(4) 0.030(3) 0.056(4) 0.004(4) 0.008(4) 0.005(3)
N81 0.061(5) 0.045(4) 0.064(5) 0.000(4) 0.013(4) 0.002(4)
N82 0.064(5) 0.032(4) 0.084(6) 0.001(4) 0.007(5) -0.004(4)
N83 0.052(5) 0.033(4) 0.088(6) -0.005(4) -0.012(4) -0.001(3)
C1 0.040(5) 0.036(4) 0.039(4) 0.004(4) -0.007(4) 0.005(4)
C3 0.041(5) 0.028(4) 0.046(5) 0.002(4) -0.002(4) 0.001(4)
C4 0.036(5) 0.032(5) 0.055(5) 0.011(4) -0.005(4) -0.008(4)
C6 0.039(5) 0.033(4) 0.048(5) 0.004(4) 0.006(4) 0.004(4)
C7 0.063(6) 0.042(5) 0.053(6) 0.001(5) 0.006(5) -0.004(4)
C8 0.083(8) 0.078(8) 0.054(6) 0.001(6) 0.025(6) 0.003(6)
C9 0.066(7) 0.073(8) 0.098(10) 0.010(7) 0.041(7) -0.002(6)
C10 0.043(6) 0.066(7) 0.082(8) 0.007(6) 0.014(5) -0.009(5)
C11 0.041(5) 0.039(5) 0.058(6) 0.008(4) 0.006(4) -0.006(4)
C12 0.089(8) 0.058(6) 0.046(5) -0.002(5) -0.009(5) -0.010(5)
C13 0.132(11) 0.068(8) 0.133(11) -0.032(8) -0.050(9) 0.019(8)
C14 0.116(11) 0.068(8) 0.165(13) -0.021(9) -0.052(10) 0.017(7)
C15 0.038(5) 0.057(6) 0.082(8) -0.008(5) -0.015(5) -0.006(4)
C16 0.077(8) 0.096(9) 0.094(9) -0.013(7) -0.024(7) -0.001(7)
C17 0.078(7) 0.065(7) 0.109(9) -0.020(7) -0.012(7) -0.006(6)
C18 0.030(4) 0.037(5) 0.062(6) 0.007(4) 0.005(4) 0.002(4)
C19 0.039(5) 0.049(6) 0.060(6) 0.013(5) 0.002(5) -0.002(4)
C20 0.045(6) 0.055(6) 0.110(10) 0.016(7) 0.006(6) 0.003(5)
C21 0.058(7) 0.064(7) 0.091(9) -0.015(6) 0.017(6) 0.014(5)
C22 0.063(7) 0.061(7) 0.075(7) -0.009(6) 0.021(6) 0.000(5)
C23 0.041(5) 0.052(6) 0.057(6) 0.004(5) 0.006(4) -0.001(4)
C24 0.030(5) 0.088(7) 0.076(7) 0.020(6) -0.011(5) 0.005(5)
C25 0.071(8) 0.099(9) 0.100(9) -0.007(7) -0.018(6) -0.014(7)
C26 0.115(10) 0.114(11) 0.089(9) 0.049(8) -0.024(8) -0.028(8)
C27 0.049(6) 0.077(7) 0.052(6) -0.007(5) 0.001(4) 0.004(5)
C28 0.089(8) 0.152(13) 0.066(7) 0.017(8) 0.002(6) 0.015(8)
C29 0.068(8) 0.111(10) 0.140(11) 0.004(9) -0.033(7) -0.017(7)
C34 0.047(5) 0.046(5) 0.063(6) -0.001(5) 0.002(5) -0.001(5)
C36 0.045(5) 0.061(6) 0.055(6) 0.006(5) 0.000(4) 0.001(5)
C37 0.061(6) 0.050(6) 0.084(7) 0.031(6) 0.017(6) 0.010(5)
C38 0.069(7) 0.058(7) 0.087(8) 0.029(6) 0.014(6) 0.011(5)
C39 0.064(6) 0.058(6) 0.034(5) 0.005(5) -0.010(5) -0.005(5)
C40 0.067(7) 0.050(6) 0.061(6) -0.007(5) -0.001(5) 0.010(5)
C41 0.083(8) 0.049(6) 0.060(6) 0.008(5) -0.002(6) -0.003(5)
C42 0.067(7) 0.094(8) 0.059(6) 0.001(6) -0.002(5) 0.007(6)
C51 0.041(4) 0.027(4) 0.042(5) 0.006(4) 0.002(4) 0.005(4)
C53 0.057(5) 0.033(5) 0.059(6) 0.005(5) 0.002(5) -0.005(4)
C54 0.045(5) 0.035(5) 0.062(6) -0.011(4) -0.007(5) 0.008(4)
C56 0.082(7) 0.025(5) 0.059(7) -0.013(4) 0.019(6) -0.010(4)
C57 0.065(7) 0.046(6) 0.084(8) -0.009(5) 0.026(6) -0.011(5)
C58 0.122(11) 0.054(7) 0.124(12) -0.023(8) 0.074(10) -0.016(7)
C59 0.211(19) 0.051(8) 0.097(12) 0.002(8) 0.088(13) -0.012(10)
C60 0.188(16) 0.070(9) 0.068(9) 0.016(7) 0.008(10) 0.019(10)
C61 0.175(13) 0.039(6) 0.040(6) 0.012(5) 0.015(8) -0.012(7)
C62 0.042(5) 0.057(6) 0.125(10) -0.038(7) 0.004(6) -0.006(5)
C63 0.054(6) 0.073(8) 0.183(14) -0.038(8) 0.006(7) -0.010(6)
C64 0.061(7) 0.070(8) 0.110(9) -0.017(7) 0.004(6) 0.000(5)
C65 0.133(12) 0.078(9) 0.082(9) 0.007(7) -0.033(8) 0.021(8)
C66 0.223(17) 0.048(7) 0.133(12) 0.016(8) -0.056(12) 0.003(9)
C67 0.164(14) 0.076(9) 0.178(15) 0.045(10) -0.070(12) -0.009(10)
C68 0.046(5) 0.045(5) 0.057(6) -0.001(5) 0.009(5) 0.000(4)
C69 0.064(6) 0.064(6) 0.054(6) 0.016(5) 0.017(5) 0.004(5)
C70 0.100(10) 0.074(8) 0.067(7) 0.018(6) 0.018(7) 0.017(7)
C71 0.091(10) 0.070(8) 0.105(10) 0.030(7) 0.057(8) 0.014(7)
C72 0.061(7) 0.050(6) 0.125(11) -0.012(7) 0.041(7) -0.003(5)
C73 0.038(5) 0.045(5) 0.075(7) -0.003(5) 0.006(5) 0.000(4)
C74 0.066(7) 0.099(9) 0.065(7) 0.009(6) 0.001(5) 0.003(6)
C75 0.117(12) 0.32(3) 0.074(9) -0.030(13) -0.016(9) -0.036(15)
C76 0.074(9) 0.129(13) 0.211(17) 0.018(12) 0.005(10) 0.024(9)
C77 0.032(5) 0.054(6) 0.105(8) -0.012(6) 0.010(5) -0.002(4)
C78 0.069(7) 0.081(9) 0.161(12) -0.025(8) -0.019(8) 0.014(6)
C79 0.086(8) 0.081(9) 0.113(10) -0.019(7) -0.008(7) -0.008(6)
C84 0.042(5) 0.033(5) 0.072(6) -0.011(4) -0.006(5) 0.003(4)
C86 0.074(6) 0.052(6) 0.042(5) -0.004(5) -0.017(5) 0.001(5)
C87 0.096(8) 0.054(7) 0.063(7) -0.011(5) 0.008(6) -0.011(6)
C88 0.114(9) 0.044(6) 0.058(7) -0.011(5) 0.005(6) 0.009(6)
C89 0.093(8) 0.048(6) 0.040(5) 0.002(5) -0.007(5) 0.003(6)
C90 0.091(8) 0.047(6) 0.053(6) -0.007(5) -0.006(6) -0.007(5)
C91 0.080(7) 0.045(6) 0.058(6) -0.009(5) -0.002(6) 0.003(5)
C92 0.092(8) 0.083(8) 0.053(6) -0.004(6) 0.004(6) -0.001(6)

loop_
_atom_type_symbol
_atom_type_description
_atom_type_scat_dispersion_real
_atom_type_scat_dispersion_imag
_atom_type_scat_source
C C 0.0033 0.0016
;
International Tables for Crystallography
(Vol. C, Tables 4.2.6.8 and 6.1.1.4)
;
H H 0.0000 0.0000
;
International Tables for Crystallography
(Vol. C, Table 6.1.1.4)
;
Cu Cu 0.3201 1.2651
;
International Tables for Crystallography
(Vol. C, Tables 4.2.6.8 and 6.1.1.4)
;
N N 0.0061 0.0033
;
International Tables for Crystallography
(Vol. C, Tables 4.2.6.8 and 6.1.1.4)
;
O O 0.0106 0.0060
;
International Tables for Crystallography
(Vol. C, Tables 4.2.6.8 and 6.1.1.4)
;
S S 0.1246 0.1234
;
International Tables for Crystallography
(Vol. C, Tables 4.2.6.8 and 6.1.1.4)
;
Cl Cl 0.1484 0.1585
;
International Tables for Crystallography
(Vol. C, Tables 4.2.6.8 and 6.1.1.4)
;

loop_
_geom_angle_atom_site_label_1
_geom_angle_atom_site_label_2
_geom_angle_atom_site_label_3
_geom_angle
C1 Cu1 N30 173.3(3)
C51 Cu51 N80 172.2(3)
O36 S35 O35 120.3(4)
O36 S35 C34 108.6(4)
O35 S35 C34 105.2(4)
O36 S35 C36 108.3(4)
O35 S35 C36 108.6(4)
C34 S35 C36 104.7(4)
O86 S85 O85 119.7(4)
O86 S85 C86 109.7(5)
O85 S85 C86 108.0(5)
O86 S85 C84 106.9(4)
O85 S85 C84 106.7(4)
C86 S85 C84 104.9(4)
C1 N2 C3 110.3(6)
C1 N2 C6 124.5(6)
C3 N2 C6 125.2(6)
C1 N5 C4 110.9(6)
C1 N5 C18 122.0(6)
C4 N5 C18 127.1(6)
C34 N30 N31 104.1(7)
C34 N30 Cu1 129.1(6)
N31 N30 Cu1 126.8(5)
N32 N31 N30 108.7(7)
N31 N32 N33 110.6(7)
C34 N33 N32 103.3(7)
C51 N52 C53 111.9(6)
C51 N52 C56 124.3(6)
C53 N52 C56 123.8(7)
C51 N55 C54 111.3(7)
C51 N55 C68 121.8(6)
C54 N55 C68 126.9(7)
C84 N80 N81 104.3(6)
C84 N80 Cu51 130.9(6)
N81 N80 Cu51 124.5(5)
N82 N81 N80 108.4(7)
N81 N82 N83 110.5(7)
C84 N83 N82 103.5(7)
N5 C1 N2 104.1(6)
N5 C1 Cu1 123.8(6)
N2 C1 Cu1 132.1(6)
C4 C3 N2 107.4(7)
C4 C3 H3 126.3
N2 C3 H3 126.3
C3 C4 N5 107.3(7)
C3 C4 H4 126.4
N5 C4 H4 126.4
C11 C6 C7 122.5(7)
C11 C6 N2 119.7(7)
C7 C6 N2 117.7(7)
C8 C7 C6 115.8(9)
C8 C7 C12 121.9(9)
C6 C7 C12 122.2(8)
C9 C8 C7 122.2(10)
C9 C8 H8 118.9
C7 C8 H8 118.9
C8 C9 C10 121.1(9)
C8 C9 H9 119.5
C10 C9 H9 119.5
C9 C10 C11 120.4(9)
C9 C10 H10 119.8
C11 C10 H10 119.8
C10 C11 C6 118.0(8)
C10 C11 C15 119.0(8)
C6 C11 C15 123.0(7)
C14 C12 C13 109.6(9)
C14 C12 C7 110.9(9)
C13 C12 C7 114.3(9)
C14 C12 H12 107.3
C13 C12 H12 107.3
C7 C12 H12 107.3
C12 C13 H13A 109.5
C12 C13 H13B 109.5
H13A C13 H13B 109.5
C12 C13 H13C 109.5
H13A C13 H13C 109.5
H13B C13 H13C 109.5
C12 C14 H14A 109.5
C12 C14 H14B 109.5
H14A C14 H14B 109.5
C12 C14 H14C 109.5
H14A C14 H14C 109.5
H14B C14 H14C 109.5
C11 C15 C17 111.6(8)
C11 C15 C16 110.7(8)
C17 C15 C16 108.8(8)
C11 C15 H15 108.6
C17 C15 H15 108.6
C16 C15 H15 108.6
C15 C16 H16A 109.5
C15 C16 H16B 109.5
H16A C16 H16B 109.5
C15 C16 H16C 109.5
H16A C16 H16C 109.5
H16B C16 H16C 109.5
C15 C17 H17A 109.5
C15 C17 H17B 109.5
H17A C17 H17B 109.5
C15 C17 H17C 109.5
H17A C17 H17C 109.5
H17B C17 H17C 109.5
C23 C18 C19 124.3(8)
C23 C18 N5 118.0(7)
C19 C18 N5 117.7(8)
C18 C19 C20 115.6(9)
C18 C19 C24 123.3(8)
C20 C19 C24 121.1(8)
C21 C20 C19 121.3(9)
C21 C20 H20 119.3
C19 C20 H20 119.3
C20 C21 C22 120.0(9)
C20 C21 H21 120.0
C22 C21 H21 120.0
C23 C22 C21 121.8(10)
C23 C22 H22 119.1
C21 C22 H22 119.1
C22 C23 C18 116.9(8)
C22 C23 C27 120.5(9)
C18 C23 C27 122.5(8)
C19 C24 C25 112.6(8)
C19 C24 C26 110.5(9)
C25 C24 C26 109.8(8)
C19 C24 H24 107.9
C25 C24 H24 107.9
C26 C24 H24 107.9
C24 C25 H25A 109.5
C24 C25 H25B 109.5
H25A C25 H25B 109.5
C24 C25 H25C 109.5
H25A C25 H25C 109.5
H25B C25 H25C 109.5
C24 C26 H26A 109.5
C24 C26 H26B 109.5
H26A C26 H26B 109.5
C24 C26 H26C 109.5
H26A C26 H26C 109.5
H26B C26 H26C 109.5
C23 C27 C29 110.6(8)
C23 C27 C28 112.8(8)
C29 C27 C28 110.7(9)
C23 C27 H27 107.5
C29 C27 H27 107.5
C28 C27 H27 107.5
C27 C28 H28A 109.5
C27 C28 H28B 109.5
H28A C28 H28B 109.5
C27 C28 H28C 109.5
H28A C28 H28C 109.5
H28B C28 H28C 109.5
C27 C29 H29A 109.5
C27 C29 H29B 109.5
H29A C29 H29B 109.5
C27 C29 H29C 109.5
H29A C29 H29C 109.5
H29B C29 H29C 109.5
N30 C34 N33 113.3(8)
N30 C34 S35 121.8(7)
N33 C34 S35 124.8(7)
C37 C36 C41 120.4(9)
C37 C36 S35 119.7(7)
C41 C36 S35 119.9(8)
C36 C37 C38 120.0(9)
C36 C37 H37 120.0
C38 C37 H37 120.0
C37 C38 C39 121.8(9)
C37 C38 H38 119.1
C39 C38 H38 119.1
C40 C39 C38 118.5(9)
C40 C39 C42 120.4(9)
C38 C39 C42 121.2(9)
C39 C40 C41 120.0(9)
C39 C40 H40 120.0
C41 C40 H40 120.0
C36 C41 C40 119.1(9)
C36 C41 H41 120.4
C40 C41 H41 120.4
C39 C42 H42A 109.5
C39 C42 H42B 109.5
H42A C42 H42B 109.5
C39 C42 H42C 109.5
H42A C42 H42C 109.5
H42B C42 H42C 109.5
N52 C51 N55 103.1(6)
N52 C51 Cu51 133.6(6)
N55 C51 Cu51 123.2(5)
C54 C53 N52 106.7(7)
C54 C53 H53 126.6
N52 C53 H53 126.6
C53 C54 N55 107.0(7)
C53 C54 H54 126.5
N55 C54 H54 126.5
C57 C56 C61 125.7(10)
C57 C56 N52 118.1(9)
C61 C56 N52 116.1(9)
C56 C57 C58 116.6(12)
C56 C57 C62 123.1(9)
C58 C57 C62 120.3(11)
C59 C58 C57 117.5(13)
C59 C58 H58 121.2
C57 C58 H58 121.2
C60 C59 C58 123.5(13)
C60 C59 H59 118.3
C58 C59 H59 118.3
C61 C60 C59 121.3(14)
C61 C60 H60 119.4
C59 C60 H60 119.4
C60 C61 C56 115.3(13)
C60 C61 C65 121.2(13)
C56 C61 C65 123.5(11)
C57 C62 C64 111.9(9)
C57 C62 C63 111.5(10)
C64 C62 C63 110.3(9)
C57 C62 H62 107.6
C64 C62 H62 107.6
C63 C62 H62 107.6
C62 C63 H63A 109.5
C62 C63 H63B 109.5
H63A C63 H63B 109.5
C62 C63 H63C 109.5
H63A C63 H63C 109.5
H63B C63 H63C 109.5
C62 C64 H64A 109.5
C62 C64 H64B 109.5
H64A C64 H64B 109.5
C62 C64 H64C 109.5
H64A C64 H64C 109.5
H64B C64 H64C 109.5
C66 C65 C61 114.0(13)
C66 C65 C67 111.8(11)
C61 C65 C67 110.8(11)
C66 C65 H65 106.6
C61 C65 H65 106.6
C67 C65 H65 106.6
C65 C66 H66A 109.5
C65 C66 H66B 109.5
H66A C66 H66B 109.5
C65 C66 H66C 109.5
H66A C66 H66C 109.5
H66B C66 H66C 109.5
C65 C67 H67A 109.5
C65 C67 H67B 109.5
H67A C67 H67B 109.5
C65 C67 H67C 109.5
H67A C67 H67C 109.5
H67B C67 H67C 109.5
C73 C68 C69 124.0(8)
C73 C68 N55 119.0(8)
C69 C68 N55 116.9(7)
C70 C69 C68 117.3(10)
C70 C69 C74 120.9(10)
C68 C69 C74 121.7(8)
C71 C70 C69 120.7(11)
C71 C70 H70 119.7
C69 C70 H70 119.7
C70 C71 C72 121.5(10)
C70 C71 H71 119.2
C72 C71 H71 119.2
C71 C72 C73 119.7(10)
C71 C72 H72 120.1
C73 C72 H72 120.1
C68 C73 C72 116.7(10)
C68 C73 C77 122.3(8)
C72 C73 C77 121.0(9)
C69 C74 C75 113.0(9)
C69 C74 C76 108.8(10)
C75 C74 C76 112.0(12)
C69 C74 H74 107.6
C75 C74 H74 107.6
C76 C74 H74 107.6
C74 C75 H75A 109.5
C74 C75 H75B 109.5
H75A C75 H75B 109.5
C74 C75 H75C 109.5
H75A C75 H75C 109.5
H75B C75 H75C 109.5
C74 C76 H76A 109.5
C74 C76 H76B 109.5
H76A C76 H76B 109.5
C74 C76 H76C 109.5
H76A C76 H76C 109.5
H76B C76 H76C 109.5
C73 C77 C79 112.2(9)
C73 C77 C78 111.9(9)
C79 C77 C78 109.0(8)
C73 C77 H77 107.9
C79 C77 H77 107.9
C78 C77 H77 107.9
C77 C78 H78A 109.5
C77 C78 H78B 109.5
H78A C78 H78B 109.5
C77 C78 H78C 109.5
H78A C78 H78C 109.5
H78B C78 H78C 109.5
C77 C79 H79A 109.5
C77 C79 H79B 109.5
H79A C79 H79B 109.5
C77 C79 H79C 109.5
H79A C79 H79C 109.5
H79B C79 H79C 109.5
N83 C84 N80 113.4(8)
N83 C84 S85 125.8(7)
N80 C84 S85 120.8(6)
C91 C86 C87 119.4(10)
C91 C86 S85 121.6(8)
C87 C86 S85 119.0(8)
C88 C87 C86 118.3(10)
C88 C87 H87 120.8
C86 C87 H87 120.8
C87 C88 C89 123.7(10)
C87 C88 H88 118.2
C89 C88 H88 118.2
C88 C89 C90 116.1(10)
C88 C89 C92 121.7(9)
C90 C89 C92 122.1(10)
C91 C90 C89 121.4(10)
C91 C90 H90 119.3
C89 C90 H90 119.3
C90 C91 C86 121.0(9)
C90 C91 H91 119.5
C86 C91 H91 119.5
C89 C92 H92A 109.5
C89 C92 H92B 109.5
H92A C92 H92B 109.5
C89 C92 H92C 109.5
H92A C92 H92C 109.5
H92B C92 H92C 109.5
Cl11 C101 Cl10 100.4(10)
Cl11 C101 H10A 111.7
Cl10 C101 H10A 111.7
Cl11 C101 H10B 111.7
Cl10 C101 H10B 111.7
H10A C101 H10B 109.5

loop_
_geom_bond_atom_site_label_1
_geom_bond_atom_site_label_2
_geom_bond_distance
Cu1 C1 1.879(7)
Cu1 N30 1.879(6)
Cu51 C51 1.864(7)
Cu51 N80 1.887(6)
Cl10 C101 1.748(16)
Cl11 C101 1.709(16)
S35 O36 1.432(7)
S35 O35 1.433(6)
S35 C34 1.750(9)
S35 C36 1.758(9)
S85 O86 1.437(7)
S85 O85 1.441(7)
S85 C86 1.734(10)
S85 C84 1.757(9)
N2 C1 1.368(9)
N2 C3 1.382(9)
N2 C6 1.431(9)
N5 C1 1.346(9)
N5 C4 1.386(9)
N5 C18 1.455(10)
N30 C34 1.322(10)
N30 N31 1.356(9)
N31 N32 1.309(10)
N32 N33 1.344(10)
N33 C34 1.330(10)
N52 C51 1.352(9)
N52 C53 1.384(10)
N52 C56 1.462(11)
N55 C51 1.364(9)
N55 C54 1.384(10)
N55 C68 1.451(10)
N80 C84 1.329(10)
N80 N81 1.348(9)
N81 N82 1.303(9)
N82 N83 1.352(10)
N83 C84 1.306(10)
C3 C4 1.316(10)
C3 H3 0.9500
C4 H4 0.9500
C6 C11 1.406(11)
C6 C7 1.418(12)
C7 C8 1.392(13)
C7 C12 1.502(13)
C8 C9 1.363(15)
C8 H8 0.9500
C9 C10 1.378(14)
C9 H9 0.9500
C10 C11 1.381(12)
C10 H10 0.9500
C11 C15 1.502(13)
C12 C14 1.481(14)
C12 C13 1.498(14)
C12 H12 1.0000
C13 H13A 0.9800
C13 H13B 0.9800
C13 H13C 0.9800
C14 H14A 0.9800
C14 H14B 0.9800
C14 H14C 0.9800
C15 C17 1.519(13)
C15 C16 1.534(13)
C15 H15 1.0000
C16 H16A 0.9800
C16 H16B 0.9800
C16 H16C 0.9800
C17 H17A 0.9800
C17 H17B 0.9800
C17 H17C 0.9800
C18 C23 1.384(12)
C18 C19 1.387(11)
C19 C20 1.420(13)
C19 C24 1.508(13)
C20 C21 1.362(14)
C20 H20 0.9500
C21 C22 1.380(14)
C21 H21 0.9500
C22 C23 1.375(12)
C22 H22 0.9500
C23 C27 1.514(12)
C24 C25 1.515(14)
C24 C26 1.522(14)
C24 H24 1.0000
C25 H25A 0.9800
C25 H25B 0.9800
C25 H25C 0.9800
C26 H26A 0.9800
C26 H26B 0.9800
C26 H26C 0.9800
C27 C29 1.517(14)
C27 C28 1.527(14)
C27 H27 1.0000
C28 H28A 0.9800
C28 H28B 0.9800
C28 H28C 0.9800
C29 H29A 0.9800
C29 H29B 0.9800
C29 H29C 0.9800
C36 C37 1.341(12)
C36 C41 1.388(13)
C37 C38 1.344(13)
C37 H37 0.9500
C38 C39 1.386(13)
C38 H38 0.9500
C39 C40 1.361(12)
C39 C42 1.512(13)
C40 C41 1.390(13)
C40 H40 0.9500
C41 H41 0.9500
C42 H42A 0.9800
C42 H42B 0.9800
C42 H42C 0.9800
C53 C54 1.325(12)
C53 H53 0.9500
C54 H54 0.9500
C56 C57 1.372(13)
C56 C61 1.408(15)
C57 C58 1.410(15)
C57 C62 1.492(15)
C58 C59 1.39(2)
C58 H58 0.9500
C59 C60 1.36(2)
C59 H59 0.9500
C60 C61 1.355(18)
C60 H60 0.9500
C61 C65 1.521(18)
C62 C64 1.526(14)
C62 C63 1.551(13)
C62 H62 1.0000
C63 H63A 0.9800
C63 H63B 0.9800
C63 H63C 0.9800
C64 H64A 0.9800
C64 H64B 0.9800
C64 H64C 0.9800
C65 C66 1.457(16)
C65 C67 1.532(18)
C65 H65 1.0000
C66 H66A 0.9800
C66 H66B 0.9800
C66 H66C 0.9800
C67 H67A 0.9800
C67 H67B 0.9800
C67 H67C 0.9800
C68 C73 1.370(12)
C68 C69 1.399(12)
C69 C70 1.369(14)
C69 C74 1.536(14)
C70 C71 1.365(16)
C70 H70 0.9500
C71 C72 1.384(16)
C71 H71 0.9500
C72 C73 1.406(14)
C72 H72 0.9500
C73 C77 1.515(13)
C74 C75 1.538(16)
C74 C76 1.555(17)
C74 H74 1.0000
C75 H75A 0.9800
C75 H75B 0.9800
C75 H75C 0.9800
C76 H76A 0.9800
C76 H76B 0.9800
C76 H76C 0.9800
C77 C79 1.518(14)
C77 C78 1.544(13)
C77 H77 1.0000
C78 H78A 0.9800
C78 H78B 0.9800
C78 H78C 0.9800
C79 H79A 0.9800
C79 H79B 0.9800
C79 H79C 0.9800
C86 C91 1.381(13)
C86 C87 1.384(13)
C87 C88 1.376(14)
C87 H87 0.9500
C88 C89 1.383(14)
C88 H88 0.9500
C89 C90 1.397(13)
C89 C92 1.485(13)
C90 C91 1.361(13)
C90 H90 0.9500
C91 H91 0.9500
C92 H92A 0.9800
C92 H92B 0.9800
C92 H92C 0.9800
C101 H10A 0.9900
C101 H10B 0.9900

loop_
_geom_torsion_atom_site_label_1
_geom_torsion_atom_site_label_2
_geom_torsion_atom_site_label_3
_geom_torsion_atom_site_label_4
_geom_torsion
C34 N30 N31 N32 0.9(9)
Cu1 N30 N31 N32 178.1(6)
N30 N31 N32 N33 -1.0(10)
N31 N32 N33 C34 0.6(10)
C84 N80 N81 N82 0.4(9)
Cu51 N80 N81 N82 -173.8(6)
N80 N81 N82 N83 -0.2(9)
N81 N82 N83 C84 -0.1(9)
C4 N5 C1 N2 -1.1(8)
C18 N5 C1 N2 -178.8(6)
C4 N5 C1 Cu1 178.1(5)
C18 N5 C1 Cu1 0.3(10)
C3 N2 C1 N5 1.4(8)
C6 N2 C1 N5 178.6(7)
C3 N2 C1 Cu1 -177.6(6)
C6 N2 C1 Cu1 -0.5(11)
C1 N2 C3 C4 -1.3(8)
C6 N2 C3 C4 -178.4(7)
N2 C3 C4 N5 0.6(8)
C1 N5 C4 C3 0.3(9)
C18 N5 C4 C3 177.9(7)
C1 N2 C6 C11 -74.0(10)
C3 N2 C6 C11 102.7(9)
C1 N2 C6 C7 109.2(8)
C3 N2 C6 C7 -74.1(10)
C11 C6 C7 C8 0.0(12)
N2 C6 C7 C8 176.6(7)
C11 C6 C7 C12 177.9(8)
N2 C6 C7 C12 -5.4(12)
C6 C7 C8 C9 0.7(14)
C12 C7 C8 C9 -177.3(10)
C7 C8 C9 C10 -0.8(17)
C8 C9 C10 C11 0.2(16)
C9 C10 C11 C6 0.4(14)
C9 C10 C11 C15 -177.8(9)
C7 C6 C11 C10 -0.5(12)
N2 C6 C11 C10 -177.1(7)
C7 C6 C11 C15 177.7(8)
N2 C6 C11 C15 1.0(12)
C8 C7 C12 C14 83.6(12)
C6 C7 C12 C14 -94.2(11)
C8 C7 C12 C13 -40.8(13)
C6 C7 C12 C13 141.3(10)
C10 C11 C15 C17 -66.0(11)
C6 C11 C15 C17 115.8(9)
C10 C11 C15 C16 55.3(11)
C6 C11 C15 C16 -122.8(9)
C1 N5 C18 C23 91.3(9)
C4 N5 C18 C23 -86.1(10)
C1 N5 C18 C19 -90.6(9)
C4 N5 C18 C19 92.1(10)
C23 C18 C19 C20 -2.2(12)
N5 C18 C19 C20 179.8(7)
C23 C18 C19 C24 178.1(8)
N5 C18 C19 C24 0.1(12)
C18 C19 C20 C21 0.0(13)
C24 C19 C20 C21 179.7(9)
C19 C20 C21 C22 0.9(15)
C20 C21 C22 C23 0.3(16)
C21 C22 C23 C18 -2.3(14)
C21 C22 C23 C27 -178.2(9)
C19 C18 C23 C22 3.3(13)
N5 C18 C23 C22 -178.6(7)
C19 C18 C23 C27 179.1(8)
N5 C18 C23 C27 -2.8(12)
C18 C19 C24 C25 -119.9(10)
C20 C19 C24 C25 60.4(12)
C18 C19 C24 C26 116.9(10)
C20 C19 C24 C26 -62.8(11)
C22 C23 C27 C29 70.7(12)
C18 C23 C27 C29 -104.9(11)
C22 C23 C27 C28 -53.8(13)
C18 C23 C27 C28 130.6(10)
N31 N30 C34 N33 -0.6(10)
Cu1 N30 C34 N33 -177.6(6)
N31 N30 C34 S35 177.8(6)
Cu1 N30 C34 S35 0.7(11)
N32 N33 C34 N30 0.0(10)
N32 N33 C34 S35 -178.3(7)
O36 S35 C34 N30 -146.8(7)
O35 S35 C34 N30 -16.8(8)
C36 S35 C34 N30 97.6(8)
O36 S35 C34 N33 31.3(9)
O35 S35 C34 N33 161.3(8)
C36 S35 C34 N33 -84.2(8)
O36 S35 C36 C37 -23.3(9)
O35 S35 C36 C37 -155.5(8)
C34 S35 C36 C37 92.5(9)
O36 S35 C36 C41 156.2(8)
O35 S35 C36 C41 24.0(9)
C34 S35 C36 C41 -88.0(8)
C41 C36 C37 C38 -4.6(15)
S35 C36 C37 C38 174.9(8)
C36 C37 C38 C39 1.4(17)
C37 C38 C39 C40 2.0(15)
C37 C38 C39 C42 -176.1(10)
C38 C39 C40 C41 -2.2(14)
C42 C39 C40 C41 176.0(9)
C37 C36 C41 C40 4.4(14)
S35 C36 C41 C40 -175.1(7)
C39 C40 C41 C36 -0.9(14)
C53 N52 C51 N55 0.6(8)
C56 N52 C51 N55 178.3(7)
C53 N52 C51 Cu51 177.6(6)
C56 N52 C51 Cu51 -4.7(12)
C54 N55 C51 N52 -0.7(8)
C68 N55 C51 N52 179.8(7)
C54 N55 C51 Cu51 -178.1(5)
C68 N55 C51 Cu51 2.4(10)
C51 N52 C53 C54 -0.2(9)
C56 N52 C53 C54 -178.0(8)
N52 C53 C54 N55 -0.3(9)
C51 N55 C54 C53 0.6(9)
C68 N55 C54 C53 -180.0(8)
C51 N52 C56 C57 81.0(10)
C53 N52 C56 C57 -101.5(10)
C51 N52 C56 C61 -99.2(9)
C53 N52 C56 C61 78.3(10)
C61 C56 C57 C58 -0.8(14)
N52 C56 C57 C58 179.0(8)
C61 C56 C57 C62 -179.9(9)
N52 C56 C57 C62 -0.2(13)
C56 C57 C58 C59 -0.4(15)
C62 C57 C58 C59 178.8(10)
C57 C58 C59 C60 2(2)
C58 C59 C60 C61 -2(2)
C59 C60 C61 C56 0.8(18)
C59 C60 C61 C65 -178.8(12)
C57 C56 C61 C60 0.6(15)
N52 C56 C61 C60 -179.2(9)
C57 C56 C61 C65 -179.8(10)
N52 C56 C61 C65 0.4(13)
C56 C57 C62 C64 -113.4(10)
C58 C57 C62 C64 67.5(12)
C56 C57 C62 C63 122.4(10)
C58 C57 C62 C63 -56.7(12)
C60 C61 C65 C66 49.1(16)
C56 C61 C65 C66 -130.5(11)
C60 C61 C65 C67 -78.0(15)
C56 C61 C65 C67 102.4(13)
C51 N55 C68 C73 82.6(10)
C54 N55 C68 C73 -96.8(10)
C51 N55 C68 C69 -98.7(9)
C54 N55 C68 C69 82.0(10)
C73 C68 C69 C70 -0.7(14)
N55 C68 C69 C70 -179.4(8)
C73 C68 C69 C74 -176.5(9)
N55 C68 C69 C74 4.8(13)
C68 C69 C70 C71 0.5(15)
C74 C69 C70 C71 176.3(10)
C69 C70 C71 C72 -0.2(18)
C70 C71 C72 C73 0.0(17)
C69 C68 C73 C72 0.6(13)
N55 C68 C73 C72 179.3(8)
C69 C68 C73 C77 -179.8(8)
N55 C68 C73 C77 -1.2(12)
C71 C72 C73 C68 -0.2(14)
C71 C72 C73 C77 -179.8(9)
C70 C69 C74 C75 50.5(16)
C68 C69 C74 C75 -133.8(12)
C70 C69 C74 C76 -74.6(13)
C68 C69 C74 C76 101.1(12)
C68 C73 C77 C79 -114.8(10)
C72 C73 C77 C79 64.7(11)
C68 C73 C77 C78 122.3(10)
C72 C73 C77 C78 -58.2(12)
N82 N83 C84 N80 0.4(9)
N82 N83 C84 S85 178.4(6)
N81 N80 C84 N83 -0.5(9)
Cu51 N80 C84 N83 173.2(6)
N81 N80 C84 S85 -178.6(6)
Cu51 N80 C84 S85 -4.9(11)
O86 S85 C84 N83 -26.3(9)
O85 S85 C84 N83 -155.4(7)
C86 S85 C84 N83 90.2(8)
O86 S85 C84 N80 151.5(7)
O85 S85 C84 N80 22.4(8)
C86 S85 C84 N80 -92.0(7)
O86 S85 C86 C91 -155.9(8)
O85 S85 C86 C91 -23.8(9)
C84 S85 C86 C91 89.7(8)
O86 S85 C86 C87 23.2(9)
O85 S85 C86 C87 155.2(8)
C84 S85 C86 C87 -91.3(8)
C91 C86 C87 C88 -2.7(14)
S85 C86 C87 C88 178.3(8)
C86 C87 C88 C89 2.7(16)
C87 C88 C89 C90 -1.4(15)
C87 C88 C89 C92 -178.8(10)
C88 C89 C90 C91 0.2(14)
C92 C89 C90 C91 177.5(9)
C89 C90 C91 C86 -0.3(15)
C87 C86 C91 C90 1.6(14)
S85 C86 C91 C90 -179.4(7)
